data_7208102
loop_
_publ_author_name
'McAdam, C. John'
'Cameron, Scott A.'
'Hanton, Lyall R.'
'Manning, Anthony R.'
'Moratti, Stephen C.'
'Simpson, Jim'

_publ_section_title
;
 Probing CH-\p(alkyne) interactions in a series of ethynylferrocenes
;
_journal_issue 13
_journal_name_full CrystEngComm
_journal_page_first 4369
_journal_paper_doi 10.1039/c2ce25267h
_journal_volume 14
_journal_year 2012
_chemical_formula_moiety 'C22 H16 Fe'
_chemical_formula_sum 'C22 H16 Fe'
_chemical_formula_weight 336.20
_chemical_name_systematic
;
?
;
_space_group_IT_number 14
_symmetry_cell_setting monoclinic
_symmetry_space_group_name_Hall '-P 2yn'
_symmetry_space_group_name_H-M 'P 1 21/n 1'
_atom_sites_solution_hydrogens geom
_atom_sites_solution_primary direct
_atom_sites_solution_secondary difmap
_audit_creation_method SHELXL-97
_cell_angle_alpha 90.00
_cell_angle_beta 106.760(4)
_cell_angle_gamma 90.00
_cell_formula_units_Z 4
_cell_length_a 10.5532(8)
_cell_length_b 10.8903(8)
_cell_length_c 13.9116(11)
_cell_measurement_reflns_used 3024
_cell_measurement_temperature 89(2)
_cell_measurement_theta_max 22.66
_cell_measurement_theta_min 2.85
_cell_volume 1530.9(2)
_computing_cell_refinement 'APEX2 and SAINT (Bruker 2009)'
_computing_data_collection 'APEX2 (Bruker 2009)'
_computing_data_reduction SAINT
_computing_molecular_graphics
;
SHELXTL (Sheldrick, 2008) and Mercury (Macrae et al., 2008)
;
_computing_publication_material
;
SHELXL-97, enCIFer (Allen et al., 2004), PLATON (Spek, 2009),
PublCIF (Westrip 2010)
;
_computing_structure_refinement
;
SHELXL-97 (Sheldrick, 2008) & TITAN (Hunter & Simpson, 1999)
;
_computing_structure_solution
;
SHELXS-97 (Sheldrick, 2008) & TITAN (Hunter & Simpson, 1999)
;
_diffrn_ambient_temperature 89(2)
_diffrn_measured_fraction_theta_full 0.990
_diffrn_measured_fraction_theta_max 0.990
_diffrn_measurement_device_type 'Bruker APEXII CCD area detector'
_diffrn_measurement_method '\w scans'
_diffrn_radiation_monochromator graphite
_diffrn_radiation_source 'fine-focus sealed tube'
_diffrn_radiation_type MoK\a
_diffrn_radiation_wavelength 0.71073
_diffrn_reflns_av_R_equivalents 0.0518
_diffrn_reflns_av_sigmaI/netI 0.0320
_diffrn_reflns_limit_h_max 11
_diffrn_reflns_limit_h_min -11
_diffrn_reflns_limit_k_max 11
_diffrn_reflns_limit_k_min -11
_diffrn_reflns_limit_l_max 15
_diffrn_reflns_limit_l_min -14
_diffrn_reflns_number 13532
_diffrn_reflns_theta_full 22.91
_diffrn_reflns_theta_max 22.91
_diffrn_reflns_theta_min 2.15
_diffrn_standards_number 0
_exptl_absorpt_coefficient_mu 0.981
_exptl_absorpt_correction_T_max 1.000000
_exptl_absorpt_correction_T_min 0.854187
_exptl_absorpt_correction_type multi-scan
_exptl_absorpt_process_details 'SADABS (Bruker, 2009)'
_exptl_crystal_colour orange
_exptl_crystal_density_diffrn 1.459
_exptl_crystal_density_method 'not measured'
_exptl_crystal_description lozenge
_exptl_crystal_F_000 696
_exptl_crystal_size_max 0.22
_exptl_crystal_size_mid 0.16
_exptl_crystal_size_min 0.05
_refine_diff_density_max 0.291
_refine_diff_density_min -0.261
_refine_diff_density_rms 0.053
_refine_ls_extinction_method none
_refine_ls_goodness_of_fit_ref 1.085
_refine_ls_hydrogen_treatment constr
_refine_ls_matrix_type full
_refine_ls_number_parameters 227
_refine_ls_number_reflns 2088
_refine_ls_number_restraints 0
_refine_ls_restrained_S_all 1.085
_refine_ls_R_factor_all 0.0421
_refine_ls_R_factor_gt 0.0329
_refine_ls_shift/su_max 0.001
_refine_ls_shift/su_mean 0.000
_refine_ls_structure_factor_coef Fsqd
_refine_ls_weighting_details 'calc w=1/[\s^2^(Fo^2^)+(0.0361P)^2^+1.0290P] where P=(Fo^2^+2Fc^2^)/3'
_refine_ls_weighting_scheme calc
_refine_ls_wR_factor_gt 0.0774
_refine_ls_wR_factor_ref 0.0825
_reflns_number_gt 1768
_reflns_number_total 2088
_reflns_threshold_expression I>2\s(I)
_cod_data_source_file c2ce25267h.txt
_cod_data_source_block jmfcenap_I
_cod_original_sg_symbol_H-M 'P 21/n'
_cod_database_code 7208102
_iucr_geom_hbonds_special_details
;
Cg1, Cg3 & Cg4 are the centroids of the C1...C5; C31...C34, C39, C40; &
C35...C40 rings respectively. Cg5 and Cg6 are the centroids of the C11/tbC12
and C11A/tbC12 bonds.
;

loop_
_symmetry_equiv_pos_as_xyz
'x, y, z'
'-x+1/2, y+1/2, -z+1/2'
'-x, -y, -z'
'x-1/2, -y-1/2, z-1/2'

loop_
_atom_site_label
_atom_site_type_symbol
_atom_site_fract_x
_atom_site_fract_y
_atom_site_fract_z
_atom_site_U_iso_or_equiv
_atom_site_adp_type
_atom_site_occupancy
_atom_site_symmetry_multiplicity
_atom_site_calc_flag
_atom_site_refinement_flags
_atom_site_disorder_assembly
_atom_site_disorder_group
C1 C 0.4703(3) 0.8287(3) 0.3665(2) 0.0231(7) Uani 1 1 d . . .
H1 H 0.4801 0.9067 0.3389 0.028 Uiso 0.201(5) 1 calc PR A 2
C2 C 0.4882(3) 0.7125(3) 0.3254(2) 0.0238(7) Uani 1 1 d . A .
H2 H 0.5130 0.6994 0.2657 0.029 Uiso 1 1 calc R . .
C3 C 0.4626(3) 0.6202(3) 0.3885(2) 0.0251(7) Uani 1 1 d . . .
H3 H 0.4670 0.5341 0.3786 0.030 Uiso 1 1 calc R A .
C4 C 0.4292(3) 0.6782(3) 0.4695(2) 0.0242(7) Uani 1 1 d . A .
H4 H 0.4069 0.6377 0.5229 0.029 Uiso 1 1 calc R . .
C5 C 0.4348(3) 0.8068(3) 0.4567(2) 0.0227(7) Uani 1 1 d . A .
H5 H 0.4180 0.8678 0.5003 0.027 Uiso 1 1 calc R . .
Fe1 Fe 0.61443(4) 0.73066(4) 0.46689(3) 0.02044(17) Uani 1 1 d . A .
C6 C 0.7842(3) 0.8306(3) 0.4957(2) 0.0275(7) Uani 1 1 d . . .
H6 H 0.7942 0.9071 0.4660 0.033 Uiso 0.799(5) 1 calc PR A 1
C7 C 0.8030(3) 0.7130(3) 0.4581(2) 0.0275(7) Uani 1 1 d . A .
H7 H 0.8276 0.6969 0.3988 0.033 Uiso 1 1 calc R . .
C8 C 0.7785(3) 0.6244(3) 0.5243(2) 0.0276(7) Uani 1 1 d . . .
H8 H 0.7841 0.5379 0.5175 0.033 Uiso 1 1 calc R A .
C9 C 0.7442(3) 0.6865(3) 0.6026(2) 0.0267(7) Uani 1 1 d . A .
H9 H 0.7225 0.6487 0.6574 0.032 Uiso 1 1 calc R . .
C10 C 0.7478(3) 0.8141(3) 0.5856(2) 0.0273(7) Uani 1 1 d . A .
H10 H 0.7293 0.8773 0.6266 0.033 Uiso 1 1 calc R . .
C11 C 0.4870(3) 0.9501(3) 0.3277(3) 0.0235(10) Uani 0.799(5) 1 d P A 1
C12 C 0.4941(3) 1.0504(3) 0.2950(3) 0.0232(10) Uani 0.799(5) 1 d P A 1
C11A C 0.7667(13) 0.9579(13) 0.4458(11) 0.021(4) Uani 0.201(5) 1 d P A 2
C12A C 0.7633(14) 1.0580(14) 0.4107(11) 0.025(4) Uani 0.201(5) 1 d P A 2
C31 C 0.5085(3) 1.1710(3) 0.2600(2) 0.0264(7) Uani 1 1 d . . .
H31 H 0.5022 1.0890 0.2813 0.032 Uiso 0.201(5) 1 calc PR A 2
C32 C 0.4013(3) 1.2250(3) 0.1924(2) 0.0312(8) Uani 1 1 d . A .
H32 H 0.3219 1.1794 0.1671 0.037 Uiso 1 1 calc R . .
C33 C 0.4077(3) 1.3459(3) 0.1607(2) 0.0308(8) Uani 1 1 d . . .
H33 H 0.3329 1.3817 0.1139 0.037 Uiso 1 1 calc R A .
C34 C 0.5208(3) 1.4131(3) 0.1964(2) 0.0281(7) Uani 1 1 d . A .
H34 H 0.5236 1.4954 0.1745 0.034 Uiso 1 1 calc R . .
C35 C 0.7532(3) 1.4288(3) 0.3039(2) 0.0268(7) Uani 1 1 d . A .
H35 H 0.7574 1.5113 0.2828 0.032 Uiso 1 1 calc R . .
C36 C 0.8614(3) 1.3779(3) 0.3699(2) 0.0288(8) Uani 1 1 d . . .
H36 H 0.9402 1.4247 0.3943 0.035 Uiso 1 1 calc R . .
C37 C 0.8565(3) 1.2559(3) 0.4020(2) 0.0239(7) Uani 1 1 d . A .
H37 H 0.9321 1.2207 0.4483 0.029 Uiso 1 1 calc R . .
C38 C 0.7436(3) 1.1875(3) 0.3671(2) 0.0255(7) Uani 1 1 d . . .
H38 H 0.7417 1.1052 0.3893 0.031 Uiso 0.799(5) 1 calc PR A 1
C39 C 0.6297(3) 1.2381(3) 0.2982(2) 0.0219(7) Uani 1 1 d . A .
C40 C 0.6341(3) 1.3616(3) 0.2657(2) 0.0229(7) Uani 1 1 d . . .

loop_
_atom_site_aniso_label
_atom_site_aniso_U_11
_atom_site_aniso_U_22
_atom_site_aniso_U_33
_atom_site_aniso_U_23
_atom_site_aniso_U_13
_atom_site_aniso_U_12
C1 0.0187(16) 0.0209(16) 0.0279(18) 0.0028(13) 0.0038(14) 0.0010(12)
C2 0.0213(16) 0.0287(17) 0.0188(16) -0.0028(13) 0.0019(13) 0.0040(13)
C3 0.0190(16) 0.0218(17) 0.0299(18) -0.0005(14) -0.0002(14) 0.0022(13)
C4 0.0185(16) 0.0299(17) 0.0241(17) 0.0048(13) 0.0060(13) 0.0006(13)
C5 0.0194(16) 0.0256(17) 0.0239(17) -0.0035(13) 0.0077(13) 0.0010(13)
Fe1 0.0198(3) 0.0225(3) 0.0193(3) 0.00040(18) 0.00603(19) 0.00113(18)
C6 0.0239(17) 0.0239(17) 0.0318(19) 0.0031(14) 0.0036(14) -0.0028(13)
C7 0.0207(16) 0.0367(19) 0.0265(18) -0.0063(15) 0.0091(14) -0.0018(14)
C8 0.0210(17) 0.0249(17) 0.0352(19) -0.0020(14) 0.0054(14) 0.0027(13)
C9 0.0186(16) 0.0361(19) 0.0232(17) 0.0057(14) 0.0026(13) -0.0024(13)
C10 0.0213(16) 0.0318(18) 0.0274(18) -0.0047(14) 0.0050(14) -0.0001(14)
C11 0.020(2) 0.026(2) 0.024(2) -0.0026(18) 0.0071(17) 0.0022(16)
C12 0.021(2) 0.024(2) 0.024(2) -0.0038(18) 0.0068(17) 0.0034(16)
C11A 0.014(8) 0.019(9) 0.030(9) -0.006(7) 0.009(7) -0.001(6)
C12A 0.030(9) 0.025(10) 0.028(9) -0.015(7) 0.020(7) -0.009(7)
C31 0.0377(19) 0.0252(17) 0.0207(17) -0.0037(13) 0.0153(15) -0.0093(14)
C32 0.0293(18) 0.0389(19) 0.0254(18) -0.0042(15) 0.0079(15) -0.0093(15)
C33 0.0316(19) 0.037(2) 0.0238(18) -0.0027(14) 0.0084(15) 0.0016(15)
C34 0.0345(18) 0.0247(17) 0.0283(18) -0.0020(14) 0.0141(15) 0.0002(15)
C35 0.0327(18) 0.0210(17) 0.0285(18) -0.0004(13) 0.0118(15) -0.0051(14)
C36 0.0298(18) 0.0311(19) 0.0293(19) -0.0030(14) 0.0147(15) -0.0106(14)
C37 0.0212(16) 0.0331(19) 0.0186(16) -0.0032(13) 0.0077(13) 0.0010(13)
C38 0.0320(18) 0.0251(17) 0.0240(17) -0.0026(13) 0.0155(15) 0.0004(14)
C39 0.0245(17) 0.0279(17) 0.0180(16) -0.0062(13) 0.0135(14) -0.0043(13)
C40 0.0281(18) 0.0230(16) 0.0221(16) -0.0065(13) 0.0144(14) -0.0045(13)

loop_
_atom_type_symbol
_atom_type_description
_atom_type_scat_dispersion_real
_atom_type_scat_dispersion_imag
_atom_type_scat_source
C C 0.0033 0.0016 'International Tables Vol C Tables 4.2.6.8 and 6.1.1.4'
H H 0.0000 0.0000 'International Tables Vol C Tables 4.2.6.8 and 6.1.1.4'
Fe Fe 0.3463 0.8444 'International Tables Vol C Tables 4.2.6.8 and 6.1.1.4'

loop_
_geom_angle_atom_site_label_1
_geom_angle_atom_site_label_2
_geom_angle_atom_site_label_3
_geom_angle
C2 C1 C5 107.7(2)
C2 C1 C11 127.9(3)
C5 C1 C11 124.5(3)
C2 C1 Fe1 69.61(15)
C5 C1 Fe1 69.17(16)
C11 C1 Fe1 125.5(2)
C2 C1 H1 126.2
C5 C1 H1 126.2
C11 C1 H1 2.0
Fe1 C1 H1 126.6
C3 C2 C1 108.2(3)
C3 C2 Fe1 69.99(16)
C1 C2 Fe1 69.65(16)
C3 C2 H2 125.9
C1 C2 H2 125.9
Fe1 C2 H2 126.0
C2 C3 C4 108.2(3)
C2 C3 Fe1 69.66(16)
C4 C3 Fe1 69.62(16)
C2 C3 H3 125.9
C4 C3 H3 125.9
Fe1 C3 H3 126.4
C5 C4 C3 108.1(3)
C5 C4 Fe1 69.30(15)
C3 C4 Fe1 69.72(16)
C5 C4 H4 125.9
C3 C4 H4 125.9
Fe1 C4 H4 126.6
C4 C5 C1 107.9(2)
C4 C5 Fe1 70.13(16)
C1 C5 Fe1 69.81(16)
C4 C5 H5 126.1
C1 C5 H5 126.1
Fe1 C5 H5 125.6
C6 Fe1 C5 123.03(12)
C6 Fe1 C7 40.78(12)
C5 Fe1 C7 160.03(12)
C6 Fe1 C8 68.10(12)
C5 Fe1 C8 157.62(12)
C7 Fe1 C8 40.36(12)
C6 Fe1 C2 122.26(12)
C5 Fe1 C2 68.72(11)
C7 Fe1 C2 108.03(12)
C8 Fe1 C2 124.41(12)
C6 Fe1 C1 107.14(12)
C5 Fe1 C1 41.02(11)
C7 Fe1 C1 123.72(12)
C8 Fe1 C1 160.41(12)
C2 Fe1 C1 40.73(11)
C6 Fe1 C9 68.09(12)
C5 Fe1 C9 121.49(11)
C7 Fe1 C9 68.15(12)
C8 Fe1 C9 40.51(12)
C2 Fe1 C9 160.69(12)
C1 Fe1 C9 157.24(12)
C6 Fe1 C4 159.54(12)
C5 Fe1 C4 40.57(11)
C7 Fe1 C4 158.25(12)
C8 Fe1 C4 122.74(12)
C2 Fe1 C4 68.25(12)
C1 Fe1 C4 68.40(11)
C9 Fe1 C4 107.85(12)
C6 Fe1 C10 40.75(12)
C5 Fe1 C10 106.57(12)
C7 Fe1 C10 68.56(12)
C8 Fe1 C10 68.18(12)
C2 Fe1 C10 157.70(12)
C1 Fe1 C10 121.49(12)
C9 Fe1 C10 40.38(12)
C4 Fe1 C10 123.19(11)
C6 Fe1 C3 158.11(12)
C5 Fe1 C3 68.46(11)
C7 Fe1 C3 122.66(12)
C8 Fe1 C3 108.65(12)
C2 Fe1 C3 40.35(11)
C1 Fe1 C3 68.25(11)
C9 Fe1 C3 124.48(12)
C4 Fe1 C3 40.65(11)
C10 Fe1 C3 160.09(12)
C7 C6 C10 108.2(3)
C7 C6 C11A 131.2(6)
C10 C6 C11A 118.9(6)
C7 C6 Fe1 69.73(16)
C10 C6 Fe1 70.10(17)
C11A C6 Fe1 114.1(5)
C7 C6 H6 125.9
C10 C6 H6 125.9
C11A C6 H6 13.2
Fe1 C6 H6 125.9
C8 C7 C6 107.8(3)
C8 C7 Fe1 70.05(16)
C6 C7 Fe1 69.50(16)
C8 C7 H7 126.1
C6 C7 H7 126.1
Fe1 C7 H7 125.9
C7 C8 C9 108.2(3)
C7 C8 Fe1 69.58(17)
C9 C8 Fe1 69.78(16)
C7 C8 H8 125.9
C9 C8 H8 125.9
Fe1 C8 H8 126.3
C10 C9 C8 108.4(3)
C10 C9 Fe1 69.90(16)
C8 C9 Fe1 69.71(17)
C10 C9 H9 125.8
C8 C9 H9 125.8
Fe1 C9 H9 126.2
C9 C10 C6 107.4(3)
C9 C10 Fe1 69.73(16)
C6 C10 Fe1 69.15(17)
C9 C10 H10 126.3
C6 C10 H10 126.3
Fe1 C10 H10 126.4
C12 C11 C1 176.7(4)
C11 C12 C31 177.1(4)
C12A C11A C6 174.9(14)
C11A C12A C38 173.6(14)
C32 C31 C12 118.6(3)
C32 C31 C39 120.3(3)
C12 C31 C39 121.0(3)
C32 C31 H31 119.8
C12 C31 H31 3.2
C39 C31 H31 119.8
C31 C32 C33 120.9(3)
C31 C32 H32 119.6
C33 C32 H32 119.6
C34 C33 C32 120.5(3)
C34 C33 H33 119.8
C32 C33 H33 119.8
C33 C34 C40 120.8(3)
C33 C34 H34 119.6
C40 C34 H34 119.6
C36 C35 C40 121.5(3)
C36 C35 H35 119.2
C40 C35 H35 119.2
C35 C36 C37 119.9(3)
C35 C36 H36 120.1
C37 C36 H36 120.1
C38 C37 C36 120.6(3)
C38 C37 H37 119.7
C36 C37 H37 119.7
C37 C38 C39 120.7(3)
C37 C38 C12A 110.9(6)
C39 C38 C12A 128.4(6)
C37 C38 H38 119.7
C39 C38 H38 119.7
C12A C38 H38 8.8
C38 C39 C40 118.9(3)
C38 C39 C31 123.0(3)
C40 C39 C31 118.1(3)
C34 C40 C35 122.2(3)
C34 C40 C39 119.4(3)
C35 C40 C39 118.4(3)

loop_
_geom_bond_atom_site_label_1
_geom_bond_atom_site_label_2
_geom_bond_distance
C1 C2 1.423(4)
C1 C5 1.430(4)
C1 C11 1.458(5)
C1 Fe1 2.045(3)
C1 H1 0.9500
C2 C3 1.411(4)
C2 Fe1 2.044(3)
C2 H2 0.9500
C3 C4 1.423(4)
C3 Fe1 2.048(3)
C3 H3 0.9500
C4 C5 1.416(4)
C4 Fe1 2.047(3)
C4 H4 0.9500
C5 Fe1 2.036(3)
C5 H5 0.9500
Fe1 C6 2.035(3)
Fe1 C7 2.038(3)
Fe1 C8 2.044(3)
Fe1 C9 2.045(3)
Fe1 C10 2.047(3)
C6 C7 1.419(4)
C6 C10 1.421(4)
C6 C11A 1.538(15)
C6 H6 0.9500
C7 C8 1.408(4)
C7 H7 0.9500
C8 C9 1.416(4)
C8 H8 0.9500
C9 C10 1.412(4)
C9 H9 0.9500
C10 H10 0.9500
C11 C12 1.194(5)
C12 C31 1.424(5)
C11A C12A 1.19(2)
C12A C38 1.526(16)
C31 C32 1.377(4)
C31 C39 1.435(4)
C31 H31 0.9500
C32 C33 1.397(4)
C32 H32 0.9500
C33 C34 1.366(4)
C33 H33 0.9500
C34 C40 1.417(4)
C34 H34 0.9500
C35 C36 1.360(4)
C35 C40 1.419(4)
C35 H35 0.9500
C36 C37 1.408(4)
C36 H36 0.9500
C37 C38 1.370(4)
C37 H37 0.9500
C38 C39 1.415(4)
C38 H38 0.9500
C39 C40 1.423(4)

loop_
_geom_hbond_atom_site_label_D
_geom_hbond_atom_site_label_H
_geom_hbond_atom_site_label_A
_geom_hbond_distance_DH
_geom_hbond_distance_HA
_geom_hbond_distance_DA
_geom_hbond_angle_DHA
_geom_hbond_site_symmetry_A
C4 H4 Cg4 0.95 2.96 3.716(3) 138 3_656
C7 H7 Cg3 0.95 2.93 3.738(3) 143 2_556
C32 H32 Cg1 0.95 2.87 3.627(4) 137 2_646
